data_7042361
loop_
_publ_author_name
'J\;edrzkiewicz, D'
'Kantorska, D.'
'Wojtaszak, J.'
'Ejfler, J.'
'Szafert, S.'

_publ_section_title
;
 DFT calculations as a ligand toolbox for the synthesis of active
 initiators for ROP of cyclic esters.
;
_journal_issue 15
_journal_name_full 'Dalton transactions (Cambridge, England : 2003)'
_journal_page_first 4929
_journal_page_last 4942
_journal_paper_doi 10.1039/c7dt00394c
_journal_volume 46
_journal_year 2017
_chemical_formula_moiety 'C36 H58 N2 O6 Zn2'
_chemical_formula_sum 'C36 H58 N2 O6 Zn2'
_chemical_formula_weight 745.58
_space_group_crystal_system monoclinic
_space_group_IT_number 14
_space_group_name_Hall '-P 2ybc'
_space_group_name_H-M_alt 'P 1 21/c 1'
_symmetry_space_group_name_Hall '-P 2ybc'
_symmetry_space_group_name_H-M 'P 1 21/c 1'
_atom_sites_solution_hydrogens geom
_audit_creation_method SHELXL-2014/7
_audit_update_record
;
2016-10-26 deposited with the CCDC.
2017-03-07 downloaded from the CCDC.
;
_cell_angle_alpha 90
_cell_angle_beta 112.89(4)
_cell_angle_gamma 90
_cell_formula_units_Z 2
_cell_length_a 10.612(7)
_cell_length_b 14.967(8)
_cell_length_c 12.324(8)
_cell_measurement_reflns_used 2463
_cell_measurement_temperature 80(2)
_cell_measurement_theta_max 27.9914
_cell_measurement_theta_min 3.2292
_cell_volume 1803(2)
_computing_cell_refinement
;
CrysAlisPro, Oxford Diffraction Ltd.,
Version 1.171.33.66 (release 28-04-2010 CrysAlis171 .NET)
(compiled Apr 28 2010,14:27:37)
;
_computing_data_collection
;
CrysAlisPro, Oxford Diffraction Ltd.,
Version 1.171.33.66 (release 28-04-2010 CrysAlis171 .NET)
(compiled Apr 28 2010,14:27:37)
;
_computing_data_reduction
;
CrysAlisPro, Oxford Diffraction Ltd.,
Version 1.171.33.66 (release 28-04-2010 CrysAlis171 .NET)
(compiled Apr 28 2010,14:27:37)
;
_computing_structure_refinement 'SHELXL-2014/7 (Sheldrick, 2014)'
_computing_structure_solution 'SHELXS-2013/1 (Sheldrick, 2013)'
_diffrn_ambient_temperature 80(2)
_diffrn_detector_area_resol_mean 10.3456
_diffrn_measured_fraction_theta_full 0.998
_diffrn_measured_fraction_theta_max 0.935
_diffrn_measurement_device_type 'Xcalibur, Sapphire2, large Be window'
_diffrn_measurement_method '\w scans'
_diffrn_radiation_type MoK\a
_diffrn_radiation_wavelength 0.71073
_diffrn_reflns_av_R_equivalents 0.0342
_diffrn_reflns_av_unetI/netI 0.1062
_diffrn_reflns_Laue_measured_fraction_full 0.998
_diffrn_reflns_Laue_measured_fraction_max 0.935
_diffrn_reflns_limit_h_max 10
_diffrn_reflns_limit_h_min -14
_diffrn_reflns_limit_k_max 18
_diffrn_reflns_limit_k_min -17
_diffrn_reflns_limit_l_max 14
_diffrn_reflns_limit_l_min -16
_diffrn_reflns_number 8557
_diffrn_reflns_point_group_measured_fraction_full 0.998
_diffrn_reflns_point_group_measured_fraction_max 0.935
_diffrn_reflns_theta_full 25.242
_diffrn_reflns_theta_max 28.054
_diffrn_reflns_theta_min 3.260
_diffrn_source 'Enhance (Mo) X-ray Source'
_exptl_absorpt_coefficient_mu 1.376
_exptl_absorpt_correction_T_max 0.827
_exptl_absorpt_correction_T_min 0.680
_exptl_absorpt_correction_type analytical
_exptl_absorpt_process_details
;
CrysAlisPro, Oxford Diffraction Ltd.,
Version 1.171.33.66 (release 28-04-2010 CrysAlis171 .NET)
(compiled Apr 28 2010,14:27:37)
Analytical numeric absorption correction using a multifaceted crystal
            model based on expressions derived by R.C. Clark & J.S. Reid.
(Clark, R. C. & Reid, J. S. (1995). Acta Cryst. A51, 887-897)
;
_exptl_crystal_colour colourless
_exptl_crystal_density_diffrn 1.373
_exptl_crystal_description block
_exptl_crystal_F_000 792
_exptl_crystal_size_max 0.320
_exptl_crystal_size_mid 0.300
_exptl_crystal_size_min 0.180
_refine_diff_density_max 0.696
_refine_diff_density_min -0.539
_refine_diff_density_rms 0.072
_refine_ls_extinction_method none
_refine_ls_goodness_of_fit_ref 0.935
_refine_ls_hydrogen_treatment constr
_refine_ls_matrix_type full
_refine_ls_number_parameters 213
_refine_ls_number_reflns 4088
_refine_ls_number_restraints 0
_refine_ls_restrained_S_all 0.935
_refine_ls_R_factor_all 0.0823
_refine_ls_R_factor_gt 0.0341
_refine_ls_shift/su_max 0.000
_refine_ls_shift/su_mean 0.000
_refine_ls_structure_factor_coef Fsqd
_refine_ls_weighting_details 'w=1/[\s^2^(Fo^2^)+(0.0100P)^2^] where P=(Fo^2^+2Fc^2^)/3'
_refine_ls_weighting_scheme calc
_refine_ls_wR_factor_gt 0.0462
_refine_ls_wR_factor_ref 0.0491
_reflns_Friedel_coverage 0.000
_reflns_number_gt 2273
_reflns_number_total 4088
_reflns_threshold_expression 'I > 2\s(I)'
_cod_data_source_file c7dt00394c2.cif
_cod_data_source_block L-ox2_Zn2_Et2
_cod_depositor_comments 'Adding full bibliography for 7042361--7042362.cif.'
_cod_database_code 7042361
_shelx_shelxl_version_number 2014/7
_shelx_space_group_comment
;
The symmetry employed for this shelxl refinement is uniquely defined
by the following loop, which should always be used as a source of
symmetry information in preference to the above space-group names.
They are only intended as comments.
;
_shelx_estimated_absorpt_t_min 0.667
_shelx_estimated_absorpt_t_max 0.790

loop_
_space_group_symop_operation_xyz
'x, y, z'
'-x, y+1/2, -z+1/2'
'-x, -y, -z'
'x, -y-1/2, z-1/2'

loop_
_atom_site_label
_atom_site_type_symbol
_atom_site_fract_x
_atom_site_fract_y
_atom_site_fract_z
_atom_site_U_iso_or_equiv
_atom_site_adp_type
_atom_site_occupancy
_atom_site_site_symmetry_order
_atom_site_calc_flag
_atom_site_refinement_flags_posn
_atom_site_refinement_flags_adp
Zn1 Zn 0.36016(3) 0.49623(2) 0.39315(2) 0.01695(7) Uani 1 1 d . .
O1 O 0.43515(16) 0.47011(8) 0.56670(13) 0.0157(4) Uani 1 1 d . .
N1 N 0.6115(2) 0.63531(11) 0.66503(17) 0.0157(5) Uani 1 1 d . .
C1 C 0.3838(2) 0.49501(17) 0.64636(17) 0.0141(5) Uani 1 1 d . .
C2 C 0.3980(2) 0.58305(14) 0.6887(2) 0.0147(6) Uani 1 1 d . .
C3 C 0.3512(2) 0.60599(15) 0.7756(2) 0.0175(6) Uani 1 1 d . .
H3 H 0.3636 0.6657 0.8041 0.021 Uiso 1 1 calc R U
C4 C 0.2869(3) 0.54523(15) 0.8227(2) 0.0150(6) Uani 1 1 d . .
C5 C 0.2705(3) 0.45869(15) 0.7777(2) 0.0176(7) Uani 1 1 d . .
H5 H 0.2257 0.4155 0.8067 0.021 Uiso 1 1 calc R U
C6 C 0.3178(3) 0.43372(15) 0.6917(2) 0.0163(6) Uani 1 1 d . .
H6 H 0.3049 0.3740 0.6632 0.020 Uiso 1 1 calc R U
C7 C 0.2449(3) 0.57133(15) 0.9241(2) 0.0186(6) Uani 1 1 d . .
C8 C 0.1400(3) 0.50669(18) 0.9374(2) 0.0412(7) Uani 1 1 d . .
H8A H 0.0571 0.5069 0.8649 0.062 Uiso 1 1 calc R U
H8B H 0.1173 0.5255 1.0037 0.062 Uiso 1 1 calc R U
H8C H 0.1786 0.4463 0.9519 0.062 Uiso 1 1 calc R U
C9 C 0.1828(3) 0.66498(16) 0.9067(2) 0.0478(9) Uani 1 1 d . .
H9A H 0.2497 0.7084 0.9020 0.072 Uiso 1 1 calc R U
H9B H 0.1582 0.6799 0.9733 0.072 Uiso 1 1 calc R U
H9C H 0.1008 0.6667 0.8336 0.072 Uiso 1 1 calc R U
C10 C 0.3716(3) 0.57145(16) 1.0384(2) 0.0257(7) Uani 1 1 d . .
H10A H 0.4130 0.5118 1.0521 0.038 Uiso 1 1 calc R U
H10B H 0.3457 0.5875 1.1040 0.038 Uiso 1 1 calc R U
H10C H 0.4377 0.6151 1.0328 0.038 Uiso 1 1 calc R U
C11 C 0.4628(2) 0.65119(14) 0.6364(2) 0.0185(6) Uani 1 1 d . .
H11A H 0.4133 0.6511 0.5498 0.022 Uiso 1 1 calc R U
H11B H 0.4517 0.7112 0.6654 0.022 Uiso 1 1 calc R U
C12 C 0.6894(3) 0.64435(14) 0.7928(2) 0.0204(6) Uani 1 1 d . .
H12A H 0.6495 0.6053 0.8349 0.031 Uiso 1 1 calc R U
H12B H 0.6856 0.7065 0.8163 0.031 Uiso 1 1 calc R U
H12C H 0.7848 0.6272 0.8122 0.031 Uiso 1 1 calc R U
C13 C 0.6557(3) 0.70419(13) 0.6001(2) 0.0155(6) Uani 1 1 d . .
H13A H 0.6294 0.7639 0.6189 0.019 Uiso 1 1 calc R U
H13B H 0.6064 0.6943 0.5145 0.019 Uiso 1 1 calc R U
C14 C 0.8077(3) 0.70365(14) 0.6289(2) 0.0190(6) Uani 1 1 d . .
H14 H 0.8590 0.7280 0.7097 0.023 Uiso 1 1 calc R U
O2 O 0.85325(18) 0.61606(10) 0.61913(15) 0.0227(5) Uani 1 1 d . .
C15 C 0.9581(3) 0.62417(15) 0.5719(2) 0.0255(7) Uani 1 1 d . .
H15A H 0.9340 0.5893 0.4983 0.031 Uiso 1 1 calc R U
H15B H 1.0477 0.6034 0.6296 0.031 Uiso 1 1 calc R U
O3 O 0.83225(18) 0.75611(10) 0.54428(15) 0.0242(4) Uani 1 1 d . .
C16 C 0.9611(3) 0.72425(15) 0.5482(2) 0.0287(7) Uani 1 1 d . .
H16A H 1.0379 0.7538 0.6121 0.034 Uiso 1 1 calc R U
H16B H 0.9704 0.7351 0.4724 0.034 Uiso 1 1 calc R U
C17 C 0.2229(2) 0.58657(13) 0.3034(2) 0.0198(6) Uani 1 1 d . .
H17A H 0.2712 0.6428 0.3017 0.024 Uiso 1 1 calc R U
H17B H 0.1768 0.5656 0.2212 0.024 Uiso 1 1 calc R U
C18 C 0.1134(3) 0.60674(15) 0.3527(2) 0.0234(7) Uani 1 1 d . .
H18A H 0.0544 0.6553 0.3073 0.035 Uiso 1 1 calc R U
H18B H 0.1578 0.6247 0.4355 0.035 Uiso 1 1 calc R U
H18C H 0.0580 0.5531 0.3468 0.035 Uiso 1 1 calc R U

loop_
_atom_site_aniso_label
_atom_site_aniso_U_11
_atom_site_aniso_U_22
_atom_site_aniso_U_33
_atom_site_aniso_U_23
_atom_site_aniso_U_13
_atom_site_aniso_U_12
Zn1 0.01796(15) 0.01778(13) 0.01646(13) -0.00132(18) 0.00819(11) 0.00065(19)
O1 0.0182(10) 0.0180(9) 0.0149(9) -0.0007(7) 0.0107(8) 0.0000(7)
N1 0.0170(13) 0.0162(10) 0.0146(12) 0.0015(10) 0.0069(10) -0.0020(10)
C1 0.0097(12) 0.0214(12) 0.0097(11) 0.0046(15) 0.0022(9) 0.0042(16)
C2 0.0106(15) 0.0188(13) 0.0139(14) 0.0003(12) 0.0040(12) 0.0026(12)
C3 0.0152(16) 0.0175(13) 0.0190(15) -0.0044(12) 0.0058(13) -0.0001(12)
C4 0.0131(17) 0.0196(13) 0.0123(15) 0.0024(12) 0.0051(13) 0.0039(12)
C5 0.0125(17) 0.0233(14) 0.0176(16) 0.0050(12) 0.0066(13) -0.0019(12)
C6 0.0156(16) 0.0149(12) 0.0165(16) -0.0033(12) 0.0042(13) -0.0043(12)
C7 0.0182(17) 0.0230(13) 0.0169(15) -0.0011(12) 0.0094(13) 0.0012(13)
C8 0.0364(18) 0.0675(18) 0.0311(16) -0.021(2) 0.0255(14) -0.021(2)
C9 0.069(3) 0.0562(19) 0.0346(19) 0.0149(16) 0.0381(19) 0.0392(18)
C10 0.0232(18) 0.0364(15) 0.0219(17) -0.0013(14) 0.0137(15) 0.0016(14)
C11 0.0193(17) 0.0195(13) 0.0181(15) -0.0005(12) 0.0089(13) -0.0001(12)
C12 0.0244(17) 0.0212(14) 0.0170(16) -0.0029(12) 0.0094(13) -0.0025(13)
C13 0.0174(16) 0.0141(12) 0.0167(14) 0.0016(12) 0.0083(12) 0.0002(12)
C14 0.0248(18) 0.0145(13) 0.0202(16) 0.0007(12) 0.0113(13) -0.0026(12)
O2 0.0208(12) 0.0197(9) 0.0328(12) -0.0027(9) 0.0160(10) -0.0014(9)
C15 0.0219(18) 0.0336(15) 0.0223(16) -0.0009(13) 0.0100(14) -0.0002(13)
O3 0.0221(12) 0.0258(9) 0.0296(11) 0.0098(9) 0.0156(9) -0.0010(9)
C16 0.0253(19) 0.0396(16) 0.0270(17) 0.0039(14) 0.0166(15) -0.0048(14)
C17 0.0202(17) 0.0186(14) 0.0225(16) 0.0013(12) 0.0102(13) 0.0008(12)
C18 0.0249(19) 0.0182(13) 0.0289(18) 0.0015(13) 0.0124(15) 0.0001(13)

loop_
_atom_type_symbol
_atom_type_description
_atom_type_scat_dispersion_real
_atom_type_scat_dispersion_imag
_atom_type_scat_source
C C 0.0033 0.0016 'International Tables Vol C Tables 4.2.6.8 and 6.1.1.4'
H H 0.0000 0.0000 'International Tables Vol C Tables 4.2.6.8 and 6.1.1.4'
N N 0.0061 0.0033 'International Tables Vol C Tables 4.2.6.8 and 6.1.1.4'
O O 0.0106 0.0060 'International Tables Vol C Tables 4.2.6.8 and 6.1.1.4'
Zn Zn 0.2839 1.4301 'International Tables Vol C Tables 4.2.6.8 and 6.1.1.4'

loop_
_geom_angle_atom_site_label_1
_geom_angle_atom_site_label_2
_geom_angle_atom_site_label_3
_geom_angle
_geom_angle_site_symmetry_1
_geom_angle_site_symmetry_3
C17 Zn1 O1 128.92(8) . .
C17 Zn1 O1 115.98(9) . 3_666
O1 Zn1 O1 81.39(7) . 3_666
C17 Zn1 N1 127.25(9) . 3_666
O1 Zn1 N1 97.33(7) . 3_666
O1 Zn1 N1 91.85(7) 3_666 3_666
C17 Zn1 Zn1 134.46(7) . 3_666
O1 Zn1 Zn1 41.70(5) . 3_666
O1 Zn1 Zn1 39.68(5) 3_666 3_666
N1 Zn1 Zn1 95.98(6) 3_666 3_666
C1 O1 Zn1 128.09(14) . .
C1 O1 Zn1 115.95(14) . 3_666
Zn1 O1 Zn1 98.61(7) . 3_666
C12 N1 C13 110.36(19) . .
C12 N1 C11 109.81(18) . .
C13 N1 C11 106.71(17) . .
C12 N1 Zn1 110.29(14) . 3_666
C13 N1 Zn1 109.88(14) . 3_666
C11 N1 Zn1 109.72(13) . 3_666
O1 C1 C6 121.2(2) . .
O1 C1 C2 121.0(2) . .
C6 C1 C2 117.8(2) . .
C3 C2 C1 120.0(2) . .
C3 C2 C11 121.5(2) . .
C1 C2 C11 118.5(2) . .
C2 C3 C4 122.8(2) . .
C2 C3 H3 118.6 . .
C4 C3 H3 118.6 . .
C3 C4 C5 116.6(2) . .
C3 C4 C7 121.3(2) . .
C5 C4 C7 122.1(2) . .
C6 C5 C4 121.8(2) . .
C6 C5 H5 119.1 . .
C4 C5 H5 119.1 . .
C5 C6 C1 121.0(2) . .
C5 C6 H6 119.5 . .
C1 C6 H6 119.5 . .
C10 C7 C9 107.8(2) . .
C10 C7 C8 108.6(2) . .
C9 C7 C8 107.7(2) . .
C10 C7 C4 108.8(2) . .
C9 C7 C4 111.5(2) . .
C8 C7 C4 112.3(2) . .
C7 C8 H8A 109.5 . .
C7 C8 H8B 109.5 . .
H8A C8 H8B 109.5 . .
C7 C8 H8C 109.5 . .
H8A C8 H8C 109.5 . .
H8B C8 H8C 109.5 . .
C7 C9 H9A 109.5 . .
C7 C9 H9B 109.5 . .
H9A C9 H9B 109.5 . .
C7 C9 H9C 109.5 . .
H9A C9 H9C 109.5 . .
H9B C9 H9C 109.5 . .
C7 C10 H10A 109.5 . .
C7 C10 H10B 109.5 . .
H10A C10 H10B 109.5 . .
C7 C10 H10C 109.5 . .
H10A C10 H10C 109.5 . .
H10B C10 H10C 109.5 . .
N1 C11 C2 113.97(19) . .
N1 C11 H11A 108.8 . .
C2 C11 H11A 108.8 . .
N1 C11 H11B 108.8 . .
C2 C11 H11B 108.8 . .
H11A C11 H11B 107.7 . .
N1 C12 H12A 109.5 . .
N1 C12 H12B 109.5 . .
H12A C12 H12B 109.5 . .
N1 C12 H12C 109.5 . .
H12A C12 H12C 109.5 . .
H12B C12 H12C 109.5 . .
N1 C13 C14 113.66(19) . .
N1 C13 H13A 108.8 . .
C14 C13 H13A 108.8 . .
N1 C13 H13B 108.8 . .
C14 C13 H13B 108.8 . .
H13A C13 H13B 107.7 . .
O3 C14 O2 106.60(18) . .
O3 C14 C13 108.1(2) . .
O2 C14 C13 110.66(18) . .
O3 C14 H14 110.4 . .
O2 C14 H14 110.4 . .
C13 C14 H14 110.4 . .
C14 O2 C15 107.28(16) . .
O2 C15 C16 103.62(18) . .
O2 C15 H15A 111.0 . .
C16 C15 H15A 111.0 . .
O2 C15 H15B 111.0 . .
C16 C15 H15B 111.0 . .
H15A C15 H15B 109.0 . .
C14 O3 C16 103.80(18) . .
O3 C16 C15 104.01(19) . .
O3 C16 H16A 111.0 . .
C15 C16 H16A 111.0 . .
O3 C16 H16B 111.0 . .
C15 C16 H16B 111.0 . .
H16A C16 H16B 109.0 . .
C18 C17 Zn1 114.76(16) . .
C18 C17 H17A 108.6 . .
Zn1 C17 H17A 108.6 . .
C18 C17 H17B 108.6 . .
Zn1 C17 H17B 108.6 . .
H17A C17 H17B 107.6 . .
C17 C18 H18A 109.5 . .
C17 C18 H18B 109.5 . .
H18A C18 H18B 109.5 . .
C17 C18 H18C 109.5 . .
H18A C18 H18C 109.5 . .
H18B C18 H18C 109.5 . .

loop_
_geom_bond_atom_site_label_1
_geom_bond_atom_site_label_2
_geom_bond_distance
_geom_bond_site_symmetry_2
Zn1 C17 1.980(2) .
Zn1 O1 2.009(2) .
Zn1 O1 2.093(2) 3_666
Zn1 N1 2.156(2) 3_666
Zn1 Zn1 3.111(2) 3_666
O1 C1 1.347(2) .
O1 Zn1 2.093(2) 3_666
N1 C12 1.472(3) .
N1 C13 1.488(3) .
N1 C11 1.497(3) .
N1 Zn1 2.156(2) 3_666
C1 C6 1.396(3) .
C1 C2 1.404(3) .
C2 C3 1.387(3) .
C2 C11 1.507(3) .
C3 C4 1.393(3) .
C3 H3 0.9500 .
C4 C5 1.393(3) .
C4 C7 1.531(3) .
C5 C6 1.389(3) .
C5 H5 0.9500 .
C6 H6 0.9500 .
C7 C10 1.523(4) .
C7 C9 1.528(3) .
C7 C8 1.531(3) .
C8 H8A 0.9800 .
C8 H8B 0.9800 .
C8 H8C 0.9800 .
C9 H9A 0.9800 .
C9 H9B 0.9800 .
C9 H9C 0.9800 .
C10 H10A 0.9800 .
C10 H10B 0.9800 .
C10 H10C 0.9800 .
C11 H11A 0.9900 .
C11 H11B 0.9900 .
C12 H12A 0.9800 .
C12 H12B 0.9800 .
C12 H12C 0.9800 .
C13 C14 1.511(3) .
C13 H13A 0.9900 .
C13 H13B 0.9900 .
C14 O3 1.408(3) .
C14 O2 1.418(3) .
C14 H14 1.0000 .
O2 C15 1.447(3) .
C15 C16 1.529(3) .
C15 H15A 0.9900 .
C15 H15B 0.9900 .
O3 C16 1.431(3) .
C16 H16A 0.9900 .
C16 H16B 0.9900 .
C17 C18 1.537(3) .
C17 H17A 0.9900 .
C17 H17B 0.9900 .
C18 H18A 0.9800 .
C18 H18B 0.9800 .
C18 H18C 0.9800 .

loop_
_geom_torsion_atom_site_label_1
_geom_torsion_atom_site_label_2
_geom_torsion_atom_site_label_3
_geom_torsion_atom_site_label_4
_geom_torsion
_geom_torsion_site_symmetry_1
Zn1 O1 C1 C6 105.6(2) .
Zn1 O1 C1 C6 -127.98(19) 3_666
Zn1 O1 C1 C2 -75.9(2) .
Zn1 O1 C1 C2 50.4(2) 3_666
O1 C1 C2 C3 -176.4(2) .
C6 C1 C2 C3 2.1(3) .
O1 C1 C2 C11 4.5(3) .
C6 C1 C2 C11 -177.0(2) .
C1 C2 C3 C4 -1.3(4) .
C11 C2 C3 C4 177.8(2) .
C2 C3 C4 C5 -0.3(4) .
C2 C3 C4 C7 176.0(2) .
C3 C4 C5 C6 1.0(4) .
C7 C4 C5 C6 -175.2(2) .
C4 C5 C6 C1 -0.1(4) .
O1 C1 C6 C5 177.1(2) .
C2 C1 C6 C5 -1.4(3) .
C3 C4 C7 C10 -77.0(3) .
C5 C4 C7 C10 99.1(3) .
C3 C4 C7 C9 41.8(3) .
C5 C4 C7 C9 -142.2(3) .
C3 C4 C7 C8 162.7(2) .
C5 C4 C7 C8 -21.2(3) .
C12 N1 C11 C2 -64.3(2) .
C13 N1 C11 C2 176.10(19) .
Zn1 N1 C11 C2 57.1(2) 3_666
C3 C2 C11 N1 113.2(2) .
C1 C2 C11 N1 -67.7(3) .
C12 N1 C13 C14 54.9(2) .
C11 N1 C13 C14 174.18(18) .
Zn1 N1 C13 C14 -66.9(2) 3_666
N1 C13 C14 O3 166.71(17) .
N1 C13 C14 O2 50.3(3) .
O3 C14 O2 C15 26.1(3) .
C13 C14 O2 C15 143.5(2) .
C14 O2 C15 C16 -3.6(3) .
O2 C14 O3 C16 -38.8(2) .
C13 C14 O3 C16 -157.79(18) .
C14 O3 C16 C15 35.3(2) .
O2 C15 C16 O3 -19.4(3) .
